data_7246288
loop_
_publ_author_name
'Sindhu, Jayant'
'Chahal, Sandhya'
'Punia, Jyoti'
'Rani, Payal'
'Singh, Rajvir'
'., Mayank'
'Kumar, Parvin'
'Kataria, Ramesh'
'Joshi, Gaurav'

_publ_section_title
;
 Development of thiazole appended novel hydrazones as a new class of
 \a-amylase inhibitors with anticancer assets: An in silico and in vitro
 approach
;
_journal_name_full 'RSC Medicinal Chemistry'
_journal_paper_doi 10.1039/D2MD00431C
_journal_year 2023
_chemical_formula_moiety 'C17 H14 Cl N5 O S'
_chemical_formula_sum 'C17 H14 Cl N5 O S'
_chemical_formula_weight 370.844
_chemical_name_systematic Hydrazone
_space_group_crystal_system monoclinic
_space_group_IT_number 14
_space_group_name_Hall '-P 2ybc'
_space_group_name_H-M_alt 'P 1 21/c 1'
_symmetry_Int_Tables_number 14
_atom_sites_solution_primary iterative
_audit_creation_date 2022-12-02
_audit_creation_method
;
Olex2 1.5
(compiled 2022.04.07 svn.rca3783a0 for OlexSys, GUI svn.r6498)
;
_audit_update_record
;
2022-12-02 deposited with the CCDC.	2023-02-02 downloaded from the CCDC.
;
_cell_angle_alpha 90
_cell_angle_beta 105.553(5)
_cell_angle_gamma 90
_cell_formula_units_Z 4
_cell_length_a 11.5221(5)
_cell_length_b 15.2245(7)
_cell_length_c 10.1523(5)
_cell_measurement_reflns_used 5388
_cell_measurement_temperature 293(2)
_cell_measurement_theta_max 26.1050
_cell_measurement_theta_min 3.3750
_cell_volume 1715.69(14)
_computing_cell_refinement 'CrysAlisPro 1.171.39.46 (Rigaku OD, 2018)'
_computing_data_collection 'CrysAlisPro 1.171.39.46 (Rigaku OD, 2018)'
_computing_data_reduction 'CrysAlisPro 1.171.39.46 (Rigaku OD, 2018)'
_computing_molecular_graphics 'Olex2 1.5 (Dolomanov et al., 2009)'
_computing_publication_material 'Olex2 1.5 (Dolomanov et al., 2009)'
_computing_structure_refinement 'olex2.refine 1.5 (Bourhis et al., 2015)'
_computing_structure_solution 'olex2.solve 1.5 (Bourhis et al., 2015)'
_diffrn_ambient_temperature 293(2)
_diffrn_detector 'CCD plate'
_diffrn_detector_type HyPix3000
_diffrn_measured_fraction_theta_full 0.9981
_diffrn_measured_fraction_theta_max 0.9387
_diffrn_measurement_details
;
List of Runs (angles in degrees, time in seconds):

  # Type    Start    End  Width  t~exp~   \w     \q     \k     \f   Frames
#--------------------------------------------------------------------------
  1  \w    -67.00 -30.00   0.50   20.26    --   -9.79 -64.00 -85.00   74
  2  \w    -16.00  48.00   0.50   20.26    --   -9.79  64.00  50.00  128
  3  \w    -10.00  31.00   0.50   20.26    --   10.07  64.00  50.00   82
  4  \w    -51.00 -21.00   0.50   20.26    --   10.07 -64.00 -85.00   60
  5  \w    -28.00  -2.00   0.50   20.26    --   -9.79 -57.00-150.00   52
  6  \w     -2.00  74.00   0.50   20.26    --   10.07  38.00  30.00  152
  7  \w     -5.00  67.00   0.50   20.26    --   10.07  57.00-120.00  144
  8  \w      3.00  58.00   0.50   20.26    --   10.07-125.00 -60.00  110
  9  \w    -59.00  22.00   0.50   20.26    --   10.07 -19.00 150.00  162
;
_diffrn_measurement_device 'four-circle diffractometer'
_diffrn_measurement_device_type 'SuperNova, Single source at offset/far, HyPix3000'
_diffrn_measurement_method '\w scans'
_diffrn_orient_matrix_type 'CrysAlisPro convention (1999,Acta A55,543-557)'
_diffrn_orient_matrix_UB_11 0.0386431000
_diffrn_orient_matrix_UB_12 0.0330233000
_diffrn_orient_matrix_UB_13 -0.0136153000
_diffrn_orient_matrix_UB_21 0.0436261000
_diffrn_orient_matrix_UB_22 -0.0106263000
_diffrn_orient_matrix_UB_23 0.0617786000
_diffrn_orient_matrix_UB_31 0.0261799000
_diffrn_orient_matrix_UB_32 -0.0311013000
_diffrn_orient_matrix_UB_33 -0.0354608000
_diffrn_radiation_monochromator mirror
_diffrn_radiation_probe x-ray
_diffrn_radiation_type 'Mo K\a'
_diffrn_radiation_wavelength 0.71073
_diffrn_reflns_av_R_equivalents 0.0554
_diffrn_reflns_av_unetI/netI 0.0443
_diffrn_reflns_Laue_measured_fraction_full 0.9981
_diffrn_reflns_Laue_measured_fraction_max 0.9387
_diffrn_reflns_limit_h_max 14
_diffrn_reflns_limit_h_min -14
_diffrn_reflns_limit_k_max 18
_diffrn_reflns_limit_k_min -18
_diffrn_reflns_limit_l_max 12
_diffrn_reflns_limit_l_min -12
_diffrn_reflns_number 14897
_diffrn_reflns_point_group_measured_fraction_full 0.9981
_diffrn_reflns_point_group_measured_fraction_max 0.9387
_diffrn_reflns_theta_full 25.2417
_diffrn_reflns_theta_max 27.37
_diffrn_reflns_theta_min 3.25
_diffrn_source 'micro-focus sealed X-ray tube'
_diffrn_source_target Mo
_diffrn_source_type 'SuperNova (Mo) X-ray Source'
_exptl_absorpt_coefficient_mu 0.360
_exptl_absorpt_correction_T_max 1.00000
_exptl_absorpt_correction_T_min 0.52559
_exptl_absorpt_correction_type multi-scan
_exptl_absorpt_process_details
;
CrysAlisPro 1.171.39.46 (Rigaku Oxford Diffraction, 2018)
Empirical absorption correction using spherical harmonics,
 implemented in SCALE3 ABSPACK scaling algorithm.
;
_exptl_crystal_colour 'metallic yellowish yellow'
_exptl_crystal_colour_lustre metallic
_exptl_crystal_colour_modifier yellowish
_exptl_crystal_colour_primary yellow
_exptl_crystal_density_diffrn 1.436
_exptl_crystal_description needle
_exptl_crystal_F_000 765.508
_exptl_crystal_preparation 'Slow evaporation'
_exptl_crystal_recrystallization_method 'slow evaporation'
_exptl_crystal_size_max 1
_exptl_crystal_size_mid 0.8
_exptl_crystal_size_min 0.6
_refine_diff_density_max 0.2837
_refine_diff_density_min -0.2834
_refine_diff_density_rms 0.0705
_refine_ls_d_res_high 0.7729
_refine_ls_d_res_low 6.2779
_refine_ls_goodness_of_fit_ref 1.0325
_refine_ls_hydrogen_treatment mixed
_refine_ls_matrix_type full
_refine_ls_number_constraints 24
_refine_ls_number_parameters 231
_refine_ls_number_reflns 3646
_refine_ls_number_restraints 0
_refine_ls_restrained_S_all 1.0325
_refine_ls_R_factor_all 0.0871
_refine_ls_R_factor_gt 0.0493
_refine_ls_shift/su_max -0.0010
_refine_ls_shift/su_mean 0.0000
_refine_ls_structure_factor_coef Fsqd
_refine_ls_weighting_details 'w=1/[\s^2^(Fo^2^)+(0.0781P)^2^+0.1415P] where P=(Fo^2^+2Fc^2^)/3'
_refine_ls_weighting_scheme calc
_refine_ls_wR_factor_gt 0.1281
_refine_ls_wR_factor_ref 0.1545
_reflns_Friedel_coverage 0.0
_reflns_limit_h_max 13
_reflns_limit_h_min -14
_reflns_limit_k_max 18
_reflns_limit_k_min 0
_reflns_limit_l_max 12
_reflns_limit_l_min 0
_reflns_number_gt 2227
_reflns_number_total 3646
_reflns_threshold_expression I>=2u(I)
_cod_data_source_file d2md00431c2.cif
_cod_data_source_block RK-DJ
_cod_original_cell_volume 1715.69(15)
_cod_database_code 7246288
_chemical_oxdiff_formula 'C H N O S Cl'
_olex2_refinement_description
;
1. Fixed Uiso
 At 1.2 times of:
  All C(H) groups, All N(H) groups
 At 1.5 times of:
  All C(H,H,H) groups
2.a Aromatic/amide H refined with riding coordinates:
 N14(H14), C6(H6), C5(H5), C2(H2), C10(H10), C3(H3), C21(H21), C22(H22),
 C23(H23), C24(H24)
2.b Idealised Me refined as rotating group:
 C17(H17a,H17b,H17c)
;
_olex2_exptl_crystal_mounting_method 'mounted using loop'
_olex2_submission_original_sample_id L2
_olex2_submission_special_instructions 'No special instructions were received'
_oxdiff_exptl_absorpt_empirical_details
;
Empirical correction (ABSPACK) includes:
- Absorption correction using spherical harmonics
- Frame scaling
;
_oxdiff_exptl_absorpt_empirical_full_max 1.343
_oxdiff_exptl_absorpt_empirical_full_min 0.714

loop_
_space_group_symop_id
_space_group_symop_operation_xyz
1 x,y,z
2 -x,y+1/2,-z+1/2
3 -x,-y,-z
4 x,-y-1/2,z-1/2

loop_
_atom_site_label
_atom_site_type_symbol
_atom_site_fract_x
_atom_site_fract_y
_atom_site_fract_z
_atom_site_U_iso_or_equiv
_atom_site_adp_type
_atom_site_occupancy
_atom_site_refinement_flags_posn
S9 S 0.46005(7) 0.55385(4) 0.18483(7) 0.0770(3) Uani 1.000000 .
Cl19 Cl 0.91428(6) 0.73403(5) 0.94356(7) 0.0808(3) Uani 1.000000 .
O18 O 0.56741(14) 0.26386(10) 0.23254(17) 0.0632(5) Uani 1.000000 .
N14 N 0.66968(16) 0.30978(12) 0.44501(18) 0.0554(5) Uani 1.000000 .
H14 H 0.68717(16) 0.35403(12) 0.49941(18) 0.0665(6) Uiso 1.000000 R
N12 N 0.60170(16) 0.47667(12) 0.39275(19) 0.0541(5) Uani 1.000000 .
N7 N 0.57474(19) 0.62967(14) 0.4209(2) 0.0604(5) Uani 1.000000 .
N15 N 0.71523(17) 0.22875(12) 0.4897(2) 0.0544(5) Uani 1.000000 .
C16 C 0.7889(2) 0.22647(15) 0.6093(2) 0.0534(6) Uani 1.000000 .
N25 N 0.8708(2) 0.12971(16) 0.7950(2) 0.0818(7) Uani 1.000000 .
C13 C 0.59808(19) 0.32160(15) 0.3176(2) 0.0521(6) Uani 1.000000 .
C1 C 0.6558(2) 0.64886(15) 0.5467(2) 0.0551(6) Uani 1.000000 .
C20 C 0.8304(2) 0.13787(16) 0.6602(3) 0.0589(6) Uani 1.000000 .
C8 C 0.5551(2) 0.55294(15) 0.3505(2) 0.0539(6) Uani 1.000000 .
C11 C 0.5600(2) 0.41466(15) 0.2915(2) 0.0530(6) Uani 1.000000 .
C6 C 0.6504(2) 0.73273(15) 0.5987(3) 0.0606(6) Uani 1.000000 .
H6 H 0.5928(2) 0.77215(15) 0.5507(3) 0.0727(8) Uiso 1.000000 R
C5 C 0.7284(2) 0.75831(17) 0.7196(3) 0.0642(7) Uani 1.000000 .
H5 H 0.7237(2) 0.81465(17) 0.7531(3) 0.0771(8) Uiso 1.000000 R
C2 C 0.7422(2) 0.59094(16) 0.6206(3) 0.0654(7) Uani 1.000000 .
H2 H 0.7471(2) 0.53438(16) 0.5879(3) 0.0785(8) Uiso 1.000000 R
C4 C 0.8141(2) 0.70024(17) 0.7914(3) 0.0628(6) Uani 1.000000 .
C10 C 0.4849(2) 0.44332(16) 0.1752(3) 0.0692(7) Uani 1.000000 .
H10 H 0.4508(2) 0.40825(16) 0.0998(3) 0.0831(8) Uiso 1.000000 R
C3 C 0.8207(2) 0.61681(17) 0.7419(3) 0.0700(7) Uani 1.000000 .
H3 H 0.8784(2) 0.57773(17) 0.7907(3) 0.0840(8) Uiso 1.000000 R
C17 C 0.8308(2) 0.30442(17) 0.7002(3) 0.0712(7) Uani 1.000000 .
H17a H 0.8575(14) 0.3497(4) 0.6493(5) 0.1069(11) Uiso 1.000000 GR
H17b H 0.7655(5) 0.3262(7) 0.7330(14) 0.1069(11) Uiso 1.000000 GR
H17c H 0.8962(10) 0.2873(3) 0.7764(9) 0.1069(11) Uiso 1.000000 GR
C21 C 0.8239(2) 0.06721(18) 0.5731(3) 0.0805(8) Uani 1.000000 .
H21 H 0.7979(2) 0.07479(18) 0.4788(3) 0.0966(10) Uiso 1.000000 R
C22 C 0.8567(3) -0.0147(2) 0.6284(4) 0.0982(10) Uani 1.000000 .
H22 H 0.8530(3) -0.0633(2) 0.5719(4) 0.1179(12) Uiso 1.000000 R
C23 C 0.8945(3) -0.0236(2) 0.7660(4) 0.0954(10) Uani 1.000000 .
H23 H 0.9159(3) -0.0783(2) 0.8059(4) 0.1145(12) Uiso 1.000000 R
C24 C 0.9004(3) 0.0496(2) 0.8444(4) 0.0989(10) Uani 1.000000 .
H24 H 0.9269(3) 0.0432(2) 0.9388(4) 0.1187(12) Uiso 1.000000 R
H7 H 0.533(2) 0.6766(17) 0.377(2) 0.067(7) Uiso 1.000000 .

loop_
_atom_site_aniso_label
_atom_site_aniso_U_11
_atom_site_aniso_U_22
_atom_site_aniso_U_33
_atom_site_aniso_U_12
_atom_site_aniso_U_13
_atom_site_aniso_U_23
S9 0.0949(5) 0.0552(5) 0.0649(4) 0.0095(4) -0.0065(4) 0.0082(3)
Cl19 0.0805(5) 0.0814(5) 0.0734(5) -0.0056(4) 0.0082(4) -0.0146(3)
O18 0.0669(10) 0.0507(10) 0.0654(10) -0.0041(8) 0.0061(8) -0.0101(8)
N14 0.0636(12) 0.0384(11) 0.0576(12) 0.0030(9) 0.0049(10) -0.0031(9)
N12 0.0594(11) 0.0415(11) 0.0576(11) 0.0009(9) 0.0089(9) 0.0023(9)
N7 0.0709(13) 0.0391(12) 0.0649(13) 0.0077(10) 0.0072(11) 0.0074(10)
N15 0.0570(11) 0.0416(11) 0.0605(12) 0.0035(9) 0.0085(10) 0.0003(9)
C16 0.0508(13) 0.0478(14) 0.0587(14) 0.0006(11) 0.0093(11) 0.0005(11)
N25 0.0868(16) 0.0831(17) 0.0695(15) 0.0290(13) 0.0104(12) 0.0143(13)
C13 0.0499(13) 0.0468(14) 0.0563(14) -0.0012(10) 0.0088(11) -0.0029(11)
C1 0.0574(14) 0.0474(14) 0.0605(14) 0.0005(11) 0.0158(12) 0.0037(11)
C20 0.0482(13) 0.0564(16) 0.0656(16) 0.0047(11) 0.0040(12) 0.0052(12)
C8 0.0580(14) 0.0453(14) 0.0566(13) 0.0017(11) 0.0122(11) 0.0049(11)
C11 0.0546(13) 0.0456(13) 0.0549(13) -0.0027(10) 0.0077(11) 0.0017(11)
C6 0.0638(16) 0.0424(14) 0.0746(17) 0.0057(11) 0.0170(14) 0.0035(12)
C5 0.0670(16) 0.0495(15) 0.0771(17) 0.0005(12) 0.0209(14) -0.0091(13)
C2 0.0750(17) 0.0460(14) 0.0688(16) 0.0082(12) 0.0082(14) -0.0033(12)
C4 0.0618(15) 0.0589(16) 0.0666(16) -0.0021(12) 0.0154(13) -0.0043(13)
C10 0.0834(18) 0.0523(16) 0.0624(16) 0.0046(13) 0.0031(13) -0.0008(12)
C3 0.0710(17) 0.0593(17) 0.0709(17) 0.0086(13) 0.0034(14) -0.0013(13)
C17 0.0719(17) 0.0608(17) 0.0707(17) -0.0036(13) 0.0013(13) -0.0057(13)
C21 0.086(2) 0.0568(17) 0.0809(19) 0.0061(14) -0.0077(15) 0.0007(14)
C22 0.100(2) 0.0529(19) 0.120(3) 0.0062(16) -0.007(2) -0.0025(18)
C23 0.082(2) 0.070(2) 0.121(3) 0.0100(17) 0.004(2) 0.035(2)
C24 0.110(3) 0.093(3) 0.089(2) 0.038(2) 0.0186(19) 0.028(2)

loop_
_atom_type_symbol
_atom_type_scat_dispersion_real
_atom_type_scat_dispersion_imag
_atom_type_scat_Cromer_Mann_a1
_atom_type_scat_Cromer_Mann_a2
_atom_type_scat_Cromer_Mann_a3
_atom_type_scat_Cromer_Mann_a4
_atom_type_scat_Cromer_Mann_b1
_atom_type_scat_Cromer_Mann_b2
_atom_type_scat_Cromer_Mann_b3
_atom_type_scat_Cromer_Mann_b4
_atom_type_scat_Cromer_Mann_c
_atom_type_scat_source
_atom_type_scat_dispersion_source
C 0.00347 0.00161 2.31000 1.02000 1.58860 0.86500 20.84390 10.20750 0.56870 51.65120 0.21560 'International Tables Volume C Table 6.1.1.4 (pp. 500-502)' 'Henke, Gullikson and Davis, At. Data and Nucl. Data Tables, 1993, 54, 2'
Cl 0.14873 0.16029 11.46040 7.19640 6.25560 1.64550 0.01040 1.16620 18.51940 47.77840 -9.55740 'International Tables Volume C Table 6.1.1.4 (pp. 500-502)' 'Henke, Gullikson and Davis, At. Data and Nucl. Data Tables, 1993, 54, 2'
H 0.00000 0.00000 0.49300 0.32291 0.14019 0.04081 10.51090 26.12570 3.14236 57.79970 0.00304 'International Tables Volume C Table 6.1.1.4 (pp. 500-502)' 'Henke, Gullikson and Davis, At. Data and Nucl. Data Tables, 1993, 54, 2'
N 0.00653 0.00323 12.21260 3.13220 2.01250 1.16630 0.00570 9.89330 28.99750 0.58260 -11.52900 'International Tables Volume C Table 6.1.1.4 (pp. 500-502)' 'Henke, Gullikson and Davis, At. Data and Nucl. Data Tables, 1993, 54, 2'
O 0.01158 0.00611 3.04850 2.28680 1.54630 0.86700 13.27710 5.70110 0.32390 32.90890 0.25080 'International Tables Volume C Table 6.1.1.4 (pp. 500-502)' 'Henke, Gullikson and Davis, At. Data and Nucl. Data Tables, 1993, 54, 2'
S 0.12424 0.12443 6.90530 5.20340 1.43790 1.58630 1.46790 22.21510 0.25360 56.17200 0.86690 'International Tables Volume C Table 6.1.1.4 (pp. 500-502)' 'Henke, Gullikson and Davis, At. Data and Nucl. Data Tables, 1993, 54, 2'

loop_
_geom_angle_atom_site_label_1
_geom_angle_atom_site_label_2
_geom_angle_atom_site_label_3
_geom_angle
_geom_angle_site_symmetry_1
_geom_angle_site_symmetry_3
_geom_angle_publ_flag
C10 S9 C8 88.61(12) . . ?
N15 N14 H14 119.33(11) . . ?
C13 N14 H14 119.33(12) . . ?
C13 N14 N15 121.34(18) . . ?
C11 N12 C8 109.45(19) . . ?
C8 N7 C1 129.7(2) . . ?
H7 N7 C1 114.8(15) . . ?
H7 N7 C8 115.4(15) . . ?
C16 N15 N14 115.83(18) . . ?
C20 C16 N15 115.2(2) . . ?
C17 C16 N15 125.6(2) . . ?
C17 C16 C20 119.1(2) . . ?
C24 N25 C20 117.3(3) . . ?
N14 C13 O18 124.9(2) . . ?
C11 C13 O18 123.1(2) . . ?
C11 C13 N14 112.01(19) . . ?
C6 C1 N7 116.9(2) . . ?
C2 C1 N7 124.6(2) . . ?
C2 C1 C6 118.4(2) . . ?
N25 C20 C16 115.9(2) . . ?
C21 C20 C16 122.0(2) . . ?
C21 C20 N25 122.0(2) . . ?
N12 C8 S9 114.93(17) . . ?
N7 C8 S9 118.30(17) . . ?
N7 C8 N12 126.8(2) . . ?
C13 C11 N12 119.4(2) . . ?
C10 C11 N12 116.6(2) . . ?
C10 C11 C13 124.0(2) . . ?
H6 C6 C1 119.44(14) . . ?
C5 C6 C1 121.1(2) . . ?
C5 C6 H6 119.44(15) . . ?
H5 C5 C6 120.12(15) . . ?
C4 C5 C6 119.8(2) . . ?
C4 C5 H5 120.12(15) . . ?
H2 C2 C1 119.81(14) . . ?
C3 C2 C1 120.4(2) . . ?
C3 C2 H2 119.81(15) . . ?
C5 C4 Cl19 119.4(2) . . ?
C3 C4 Cl19 120.6(2) . . ?
C3 C4 C5 120.1(2) . . ?
C11 C10 S9 110.43(19) . . ?
H10 C10 S9 124.79(9) . . ?
H10 C10 C11 124.79(15) . . ?
C4 C3 C2 120.3(2) . . ?
H3 C3 C2 119.87(15) . . ?
H3 C3 C4 119.87(15) . . ?
H17a C17 C16 109.5 . . ?
H17b C17 C16 109.5 . . ?
H17b C17 H17a 109.5 . . ?
H17c C17 C16 109.5 . . ?
H17c C17 H17a 109.5 . . ?
H17c C17 H17b 109.5 . . ?
H21 C21 C20 120.60(15) . . ?
C22 C21 C20 118.8(3) . . ?
C22 C21 H21 120.6(2) . . ?
H22 C22 C21 120.4(2) . . ?
C23 C22 C21 119.2(3) . . ?
C23 C22 H22 120.4(2) . . ?
H23 C23 C22 120.9(2) . . ?
C24 C23 C22 118.3(3) . . ?
C24 C23 H23 120.9(2) . . ?
C23 C24 N25 124.3(3) . . ?
H24 C24 N25 117.8(2) . . ?
H24 C24 C23 117.8(2) . . ?

loop_
_geom_bond_atom_site_label_1
_geom_bond_atom_site_label_2
_geom_bond_distance
_geom_bond_site_symmetry_2
_geom_bond_publ_flag
S9 C8 1.744(2) . ?
S9 C10 1.714(2) . ?
Cl19 C4 1.740(3) . ?
O18 C13 1.217(3) . ?
N14 H14 0.8600 . ?
N14 N15 1.369(2) . ?
N14 C13 1.347(3) . ?
N12 C8 1.303(3) . ?
N12 C11 1.384(3) . ?
N7 C1 1.396(3) . ?
N7 C8 1.356(3) . ?
N7 H7 0.91(3) . ?
N15 C16 1.283(3) . ?
C16 C20 1.477(3) . ?
C16 C17 1.501(3) . ?
N25 C20 1.328(3) . ?
N25 C24 1.327(4) . ?
C13 C11 1.486(3) . ?
C1 C6 1.390(3) . ?
C1 C2 1.390(3) . ?
C20 C21 1.382(4) . ?
C11 C10 1.336(3) . ?
C6 H6 0.9300 . ?
C6 C5 1.369(4) . ?
C5 H5 0.9300 . ?
C5 C4 1.379(3) . ?
C2 H2 0.9300 . ?
C2 C3 1.375(3) . ?
C4 C3 1.375(3) . ?
C10 H10 0.9300 . ?
C3 H3 0.9300 . ?
C17 H17a 0.9600 . ?
C17 H17b 0.9600 . ?
C17 H17c 0.9600 . ?
C21 H21 0.9300 . ?
C21 C22 1.378(4) . ?
C22 H22 0.9300 . ?
C22 C23 1.354(5) . ?
C23 H23 0.9300 . ?
C23 C24 1.361(5) . ?
C24 H24 0.9300 . ?

loop_
_geom_torsion_atom_site_label_1
_geom_torsion_atom_site_label_2
_geom_torsion_atom_site_label_3
_geom_torsion_atom_site_label_4
_geom_torsion
_geom_torsion_site_symmetry_1
_geom_torsion_site_symmetry_2
_geom_torsion_site_symmetry_3
_geom_torsion_site_symmetry_4
_geom_torsion_publ_flag
S9 C8 N12 C11 -0.93(18) . . . . ?
S9 C8 N7 C1 -171.99(16) . . . . ?
S9 C10 C11 N12 -0.1(2) . . . . ?
S9 C10 C11 C13 178.74(14) . . . . ?
Cl19 C4 C5 C6 179.03(19) . . . . ?
Cl19 C4 C3 C2 -179.1(2) . . . . ?
O18 C13 N14 N15 0.2(3) . . . . ?
O18 C13 C11 N12 -178.2(2) . . . . ?
O18 C13 C11 C10 3.0(3) . . . . ?
N14 N15 C16 C20 175.73(19) . . . . ?
N14 N15 C16 C17 -1.9(2) . . . . ?
N14 C13 C11 N12 1.6(2) . . . . ?
N14 C13 C11 C10 -177.1(2) . . . . ?
N12 C8 N7 C1 6.9(3) . . . . ?
N7 C1 C6 C5 -178.2(2) . . . . ?
N7 C1 C2 C3 178.0(2) . . . . ?
N15 C16 C20 N25 -157.6(2) . . . . ?
N15 C16 C20 C21 20.3(3) . . . . ?
C16 C20 N25 C24 175.2(3) . . . . ?
C16 C20 C21 C22 -175.7(3) . . . . ?
N25 C20 C21 C22 2.2(3) . . . . ?
N25 C24 C23 C22 0.4(4) . . . . ?
C1 C6 C5 C4 0.0(3) . . . . ?
C1 C2 C3 C4 0.1(3) . . . . ?
C20 C21 C22 C23 -0.1(3) . . . . ?
C6 C5 C4 C3 -0.3(3) . . . . ?
C5 C4 C3 C2 0.2(3) . . . . ?
C21 C22 C23 C24 -1.1(4) . . . . ?
